data_7049961
loop_
_publ_author_name
'Quintal, Susana'
'Pires da Silva, Maria Jo\~ao'
'Martins, Soraia R. M.'
'Sales, Rita'
'F\'elix, V\'itor'
'Drew, Michael G. B.'
'Meireles, Margarida'
'Mourato, Ana C.'
'Nunes, Carla D.'
'Saraiva, Marta S.'
'Machuqueiro, Miguel'
'Calhorda, Maria Jos\'e'

_publ_section_title
;
 Molybdenum(ii) complexes with p-substituted BIAN ligands: synthesis,
 characterization, biological activity and computational study.
;
_journal_issue 23
_journal_name_full 'Dalton transactions (Cambridge, England : 2003)'
_journal_page_first 8449
_journal_page_last 8463
_journal_paper_doi 10.1039/c9dt00469f
_journal_volume 48
_journal_year 2019
_chemical_formula_sum 'C31 H25 Br Mo N2 O2'
_chemical_formula_weight 633.38
_space_group_crystal_system triclinic
_space_group_IT_number 2
_space_group_name_Hall '-P 1'
_space_group_name_H-M_alt 'P -1'
_symmetry_space_group_name_Hall '-P 1'
_symmetry_space_group_name_H-M 'P -1'
_atom_sites_solution_hydrogens mixed
_audit_creation_method SHELXL-2018/3
_audit_update_record
;
2019-04-10 deposited with the CCDC.    2019-04-26 downloaded from the CCDC.
;
_cell_angle_alpha 78.519(9)
_cell_angle_beta 68.136(8)
_cell_angle_gamma 68.329(8)
_cell_formula_units_Z 2
_cell_length_a 10.2544(17)
_cell_length_b 11.748(2)
_cell_length_c 12.826(2)
_cell_measurement_reflns_used 463
_cell_measurement_temperature 150(2)
_cell_measurement_theta_max 24.99
_cell_measurement_theta_min 2.99
_cell_volume 1329.2(4)
_computing_cell_refinement 'Bruker Smart'
_computing_data_collection 'Bruker Smart'
_computing_data_reduction 'Bruker Saint'
_computing_molecular_graphics 'Mercury (Macrae et al 2008)'
_computing_publication_material 'SHELXL-2018/3 (Sheldrick, 2018)'
_computing_structure_refinement 'SHELXL-2018/3 (Sheldrick, 2018)'
_computing_structure_solution 'SHELXS 2013/1 (Sheldrick, 2013)'
_diffrn_ambient_temperature 150(2)
_diffrn_measured_fraction_theta_full 0.984
_diffrn_measured_fraction_theta_max 0.984
_diffrn_measurement_device_type CCD
_diffrn_measurement_method 'omega and phi scans'
_diffrn_radiation_type MoK\a
_diffrn_radiation_wavelength 0.71073
_diffrn_reflns_av_R_equivalents 0.0194
_diffrn_reflns_av_unetI/netI 0.0228
_diffrn_reflns_Laue_measured_fraction_full 0.984
_diffrn_reflns_Laue_measured_fraction_max 0.984
_diffrn_reflns_limit_h_max 12
_diffrn_reflns_limit_h_min -11
_diffrn_reflns_limit_k_max 13
_diffrn_reflns_limit_k_min -13
_diffrn_reflns_limit_l_max 15
_diffrn_reflns_limit_l_min -15
_diffrn_reflns_number 12965
_diffrn_reflns_point_group_measured_fraction_full 0.984
_diffrn_reflns_point_group_measured_fraction_max 0.984
_diffrn_reflns_theta_full 24.999
_diffrn_reflns_theta_max 24.999
_diffrn_reflns_theta_min 3.258
_diffrn_source 'fine-focus sealed tube'
_exptl_absorpt_coefficient_mu 2.028
_exptl_absorpt_correction_T_max 0.7461
_exptl_absorpt_correction_T_min 0.6278
_exptl_absorpt_correction_type multi-scan
_exptl_absorpt_process_details 'SADABS 2014/5 (Bruker, 2014)'
_exptl_crystal_colour Green
_exptl_crystal_density_diffrn 1.582
_exptl_crystal_description Block
_exptl_crystal_F_000 636
_exptl_crystal_size_max 0.400
_exptl_crystal_size_mid 0.100
_exptl_crystal_size_min 0.040
_refine_diff_density_max 0.304
_refine_diff_density_min -0.339
_refine_diff_density_rms 0.052
_refine_ls_extinction_method none
_refine_ls_goodness_of_fit_ref 1.037
_refine_ls_hydrogen_treatment mixed
_refine_ls_matrix_type full
_refine_ls_number_parameters 379
_refine_ls_number_reflns 4601
_refine_ls_number_restraints 12
_refine_ls_restrained_S_all 1.036
_refine_ls_R_factor_all 0.0245
_refine_ls_R_factor_gt 0.0203
_refine_ls_shift/su_max 0.000
_refine_ls_shift/su_mean 0.000
_refine_ls_structure_factor_coef Fsqd
_refine_ls_weighting_details 'w=1/[\s^2^(Fo^2^)+(0.0248P)^2^+0.7381P] where P=(Fo^2^+2Fc^2^)/3'
_refine_ls_weighting_scheme calc
_refine_ls_wR_factor_gt 0.0509
_refine_ls_wR_factor_ref 0.0528
_reflns_Friedel_coverage 0.000
_reflns_number_gt 4193
_reflns_number_total 4601
_reflns_threshold_expression 'I > 2\s(I)'
_cod_data_source_file c9dt00469f2.cif
_cod_data_source_block compound_2
_cod_depositor_comments 'Adding full bibliography for 7049960--7049961.cif.'
_cod_original_cell_volume 1329.3(4)
_cod_database_code 7049961
_shelx_shelxl_version_number 2018/3
_shelx_space_group_comment
;
The symmetry employed for this shelxl refinement is uniquely defined
by the following loop, which should always be used as a source of
symmetry information in preference to the above space-group names.
They are only intended as comments.
;
_shelx_estimated_absorpt_t_min 0.498
_shelx_estimated_absorpt_t_max 0.923

loop_
_space_group_symop_operation_xyz
'x, y, z'
'-x, -y, -z'

loop_
_atom_site_label
_atom_site_type_symbol
_atom_site_fract_x
_atom_site_fract_y
_atom_site_fract_z
_atom_site_U_iso_or_equiv
_atom_site_adp_type
_atom_site_occupancy
_atom_site_site_symmetry_order
_atom_site_calc_flag
_atom_site_refinement_flags_posn
_atom_site_refinement_flags_adp
_atom_site_refinement_flags_occupancy
_atom_site_disorder_assembly
_atom_site_disorder_group
Mo Mo 0.12373(2) 0.69329(2) 0.27509(2) 0.02067(7) Uani 1 1 d . . . . .
Br1A Br -0.00528(3) 0.92887(3) 0.21977(2) 0.02381(11) Uani 0.9657(16) 1 d . . P A 1
Br1B Br 0.3218(15) 0.5009(11) 0.3307(9) 0.039(3) Uani 0.0343(16) 1 d . . P A 2
O5A O 0.3034(3) 0.4507(2) 0.3758(2) 0.0495(6) Uani 0.9657(16) 1 d . . P A 1
O5B O -0.077(7) 0.976(6) 0.236(4) 0.031(13) Uani 0.0343(16) 1 d . U P A 2
O7 O -0.0345(2) 0.72281(19) 0.53296(14) 0.0473(5) Uani 1 1 d . . . . .
N31 N 0.27169(18) 0.69709(15) 0.09111(14) 0.0206(4) Uani 1 1 d . . . . .
N41 N 0.29706(18) 0.76706(15) 0.26687(14) 0.0205(4) Uani 1 1 d . . . . .
C1 C -0.1201(3) 0.6881(2) 0.3279(2) 0.0358(6) Uani 1 1 d . . . . .
H1A H -0.192(3) 0.766(3) 0.331(2) 0.043 Uiso 1 1 d . U . . .
H1B H -0.134(3) 0.627(2) 0.394(2) 0.043 Uiso 1 1 d . U . . .
C2 C -0.0284(3) 0.6395(2) 0.2237(2) 0.0327(5) Uani 1 1 d . . . . .
H2 H -0.035(3) 0.689(2) 0.154(2) 0.039 Uiso 1 1 d . U . . .
C3 C 0.0873(3) 0.5286(2) 0.2281(2) 0.0364(6) Uani 1 1 d . . . . .
H3A H 0.164(3) 0.494(2) 0.156(2) 0.044 Uiso 1 1 d . U . . .
H3B H 0.067(3) 0.468(2) 0.297(2) 0.044 Uiso 1 1 d . U . . .
C4A C 0.2382(4) 0.5397(3) 0.3347(2) 0.0328(7) Uani 0.9657(16) 1 d . . P A 1
C4B C 0.015(7) 0.867(7) 0.251(5) 0.014(13) Uani 0.0343(16) 1 d . U P A 2
C6 C 0.0217(2) 0.7135(2) 0.4372(2) 0.0309(5) Uani 1 1 d . . . . .
C11 C 0.3759(2) 0.74313(18) 0.07160(17) 0.0189(4) Uani 1 1 d . . . . .
C12 C 0.4943(2) 0.76662(18) -0.02999(17) 0.0200(4) Uani 1 1 d . . . . .
C13 C 0.5431(2) 0.74715(19) -0.14240(18) 0.0238(5) Uani 1 1 d . . . . .
H13 H 0.493950 0.712164 -0.170629 0.029 Uiso 1 1 calc R U . . .
C14 C 0.6682(2) 0.7804(2) -0.21508(18) 0.0286(5) Uani 1 1 d . . . . .
H14 H 0.703204 0.766176 -0.292635 0.034 Uiso 1 1 calc R U . . .
C15 C 0.7410(2) 0.8326(2) -0.17744(19) 0.0284(5) Uani 1 1 d . . . . .
H15 H 0.823781 0.854546 -0.229349 0.034 Uiso 1 1 calc R U . . .
C16 C 0.6940(2) 0.85428(19) -0.06202(18) 0.0234(5) Uani 1 1 d . . . . .
C17 C 0.7568(2) 0.9069(2) -0.0102(2) 0.0284(5) Uani 1 1 d . . . . .
H17 H 0.840515 0.931864 -0.054649 0.034 Uiso 1 1 calc R U . . .
C18 C 0.6980(2) 0.9222(2) 0.1038(2) 0.0291(5) Uani 1 1 d . . . . .
H18 H 0.740989 0.959544 0.135604 0.035 Uiso 1 1 calc R U . . .
C19 C 0.5766(2) 0.88450(19) 0.17450(19) 0.0246(5) Uani 1 1 d . . . . .
H19 H 0.538839 0.895063 0.252984 0.030 Uiso 1 1 calc R U . . .
C20 C 0.5134(2) 0.83156(18) 0.12707(17) 0.0200(4) Uani 1 1 d . . . . .
C21 C 0.3898(2) 0.78192(18) 0.16885(17) 0.0195(4) Uani 1 1 d . . . . .
C22 C 0.5716(2) 0.81874(18) 0.00905(17) 0.0203(4) Uani 1 1 d . . . . .
C32 C 0.2535(2) 0.66919(19) -0.00689(17) 0.0215(4) Uani 1 1 d . . . . .
C33 C 0.1748(2) 0.76218(19) -0.06682(19) 0.0257(5) Uani 1 1 d . . . . .
H33 H 0.128369 0.842895 -0.041833 0.031 Uiso 1 1 calc R U . . .
C34 C 0.1643(2) 0.7364(2) -0.16384(19) 0.0282(5) Uani 1 1 d . . . . .
H34 H 0.110521 0.800524 -0.205025 0.034 Uiso 1 1 calc R U . . .
C35 C 0.2307(2) 0.6187(2) -0.20248(19) 0.0279(5) Uani 1 1 d . . . . .
C36 C 0.3070(3) 0.5267(2) -0.1393(2) 0.0331(5) Uani 1 1 d . . . . .
H36 H 0.352173 0.445542 -0.163204 0.040 Uiso 1 1 calc R U . . .
C37 C 0.3185(3) 0.5510(2) -0.0424(2) 0.0300(5) Uani 1 1 d . . . . .
H37 H 0.370745 0.486808 -0.000361 0.036 Uiso 1 1 calc R U . . .
C38 C 0.2217(3) 0.5933(2) -0.3103(2) 0.0406(6) Uani 1 1 d . . . . .
H38A H 0.131797 0.652433 -0.323806 0.061 Uiso 1 1 calc R U . . .
H38B H 0.218083 0.509813 -0.303513 0.061 Uiso 1 1 calc R U . . .
H38C H 0.309300 0.601062 -0.373384 0.061 Uiso 1 1 calc R U . . .
C42 C 0.3161(2) 0.7994(2) 0.36188(17) 0.0222(4) Uani 1 1 d . . . . .
C43 C 0.2249(2) 0.9085(2) 0.41103(18) 0.0264(5) Uani 1 1 d . . . . .
H43 H 0.142834 0.959496 0.387512 0.032 Uiso 1 1 calc R U . . .
C44 C 0.2548(3) 0.9429(2) 0.49547(19) 0.0316(5) Uani 1 1 d . . . . .
H44 H 0.193019 1.018398 0.528577 0.038 Uiso 1 1 calc R U . . .
C45 C 0.3728(2) 0.8692(2) 0.53220(18) 0.0294(5) Uani 1 1 d . . . . .
C46 C 0.4589(2) 0.7579(2) 0.48427(19) 0.0326(5) Uani 1 1 d . . . . .
H46 H 0.538577 0.705133 0.509683 0.039 Uiso 1 1 calc R U . . .
C47 C 0.4309(2) 0.7222(2) 0.40018(19) 0.0304(5) Uani 1 1 d . . . . .
H47 H 0.490040 0.645221 0.369092 0.037 Uiso 1 1 calc R U . . .
C48 C 0.4082(3) 0.9095(3) 0.6207(2) 0.0415(6) Uani 1 1 d . . . . .
H48A H 0.375257 0.999396 0.617286 0.062 Uiso 1 1 calc R U . . .
H48B H 0.515650 0.877039 0.606695 0.062 Uiso 1 1 calc R U . . .
H48C H 0.356733 0.878134 0.695503 0.062 Uiso 1 1 calc R U . . .

loop_
_atom_site_aniso_label
_atom_site_aniso_U_11
_atom_site_aniso_U_22
_atom_site_aniso_U_33
_atom_site_aniso_U_23
_atom_site_aniso_U_13
_atom_site_aniso_U_12
Mo 0.01801(10) 0.02079(11) 0.02127(11) 0.00411(7) -0.00551(7) -0.00798(7)
Br1A 0.02143(18) 0.0198(2) 0.02751(15) 0.00257(12) -0.00787(12) -0.00604(14)
Br1B 0.049(7) 0.031(6) 0.036(6) 0.004(4) -0.011(5) -0.018(5)
O5A 0.0488(14) 0.0355(14) 0.0598(16) 0.0183(12) -0.0295(12) -0.0079(11)
O5B 0.020(18) 0.03(2) 0.031(19) -0.011(15) -0.009(15) 0.011(15)
O7 0.0423(10) 0.0679(13) 0.0235(10) 0.0028(9) -0.0016(8) -0.0212(10)
N31 0.0208(9) 0.0175(8) 0.0231(9) -0.0007(7) -0.0082(7) -0.0052(7)
N41 0.0174(8) 0.0229(9) 0.0187(9) 0.0012(7) -0.0054(7) -0.0057(7)
C1 0.0258(12) 0.0346(14) 0.0471(16) 0.0062(12) -0.0106(11) -0.0159(11)
C2 0.0327(13) 0.0359(13) 0.0384(14) 0.0040(11) -0.0133(11) -0.0226(11)
C3 0.0396(14) 0.0314(13) 0.0423(16) 0.0029(12) -0.0119(12) -0.0203(11)
C4A 0.0265(15) 0.0330(17) 0.0360(17) 0.0035(13) -0.0096(14) -0.0101(14)
C4B 0.016(15) 0.006(15) 0.013(16) 0.007(9) -0.003(10) -0.002(10)
C6 0.0253(12) 0.0336(13) 0.0314(14) 0.0063(10) -0.0084(10) -0.0124(10)
C11 0.0167(10) 0.0169(10) 0.0204(11) -0.0006(8) -0.0065(8) -0.0022(8)
C12 0.0180(10) 0.0171(10) 0.0212(11) 0.0009(8) -0.0062(8) -0.0031(8)
C13 0.0229(11) 0.0222(11) 0.0231(12) -0.0016(9) -0.0085(9) -0.0027(9)
C14 0.0260(12) 0.0315(12) 0.0182(11) -0.0007(9) -0.0026(9) -0.0036(10)
C15 0.0204(11) 0.0317(12) 0.0246(12) 0.0058(10) -0.0021(9) -0.0084(9)
C16 0.0179(10) 0.0204(11) 0.0259(12) 0.0048(9) -0.0061(9) -0.0040(8)
C17 0.0202(11) 0.0298(12) 0.0345(13) 0.0059(10) -0.0077(9) -0.0127(9)
C18 0.0272(12) 0.0286(12) 0.0392(14) 0.0024(10) -0.0173(10) -0.0135(10)
C19 0.0250(11) 0.0257(11) 0.0240(12) -0.0001(9) -0.0109(9) -0.0070(9)
C20 0.0171(10) 0.0191(10) 0.0216(11) 0.0011(8) -0.0060(8) -0.0053(8)
C21 0.0175(10) 0.0187(10) 0.0193(11) 0.0002(8) -0.0058(8) -0.0036(8)
C22 0.0176(10) 0.0179(10) 0.0214(11) 0.0028(8) -0.0060(8) -0.0040(8)
C32 0.0205(10) 0.0229(11) 0.0224(11) 0.0000(9) -0.0066(8) -0.0097(9)
C33 0.0270(11) 0.0185(11) 0.0315(13) -0.0032(9) -0.0104(9) -0.0054(9)
C34 0.0302(12) 0.0250(12) 0.0329(13) 0.0032(10) -0.0166(10) -0.0092(10)
C35 0.0313(12) 0.0292(12) 0.0299(13) -0.0014(10) -0.0120(10) -0.0156(10)
C36 0.0415(14) 0.0193(11) 0.0406(15) -0.0071(10) -0.0181(11) -0.0047(10)
C37 0.0334(13) 0.0221(11) 0.0348(14) -0.0023(10) -0.0168(10) -0.0034(10)
C38 0.0526(16) 0.0414(15) 0.0395(15) -0.0031(12) -0.0224(12) -0.0206(13)
C42 0.0204(10) 0.0315(12) 0.0149(10) 0.0031(9) -0.0038(8) -0.0129(9)
C43 0.0227(11) 0.0311(12) 0.0249(12) -0.0005(10) -0.0111(9) -0.0055(9)
C44 0.0307(12) 0.0378(13) 0.0265(13) -0.0054(10) -0.0090(10) -0.0103(10)
C45 0.0280(12) 0.0457(14) 0.0172(11) 0.0037(10) -0.0067(9) -0.0187(11)
C46 0.0244(12) 0.0481(15) 0.0223(12) 0.0073(11) -0.0118(9) -0.0092(11)
C47 0.0252(12) 0.0328(13) 0.0253(12) 0.0009(10) -0.0081(9) -0.0024(10)
C48 0.0402(14) 0.0663(19) 0.0261(13) -0.0013(13) -0.0138(11) -0.0242(13)

loop_
_atom_type_symbol
_atom_type_description
_atom_type_scat_dispersion_real
_atom_type_scat_dispersion_imag
_atom_type_scat_source
C C 0.0033 0.0016 'International Tables Vol C Tables 4.2.6.8 and 6.1.1.4'
H H 0.0000 0.0000 'International Tables Vol C Tables 4.2.6.8 and 6.1.1.4'
N N 0.0061 0.0033 'International Tables Vol C Tables 4.2.6.8 and 6.1.1.4'
O O 0.0106 0.0060 'International Tables Vol C Tables 4.2.6.8 and 6.1.1.4'
Br Br -0.2901 2.4595 'International Tables Vol C Tables 4.2.6.8 and 6.1.1.4'
Mo Mo -1.6832 0.6857 'International Tables Vol C Tables 4.2.6.8 and 6.1.1.4'

loop_
_geom_angle_atom_site_label_1
_geom_angle_atom_site_label_2
_geom_angle_atom_site_label_3
_geom_angle
C4A Mo C6 80.46(11)
C4B Mo C6 86.8(18)
C4A Mo N41 86.51(10)
C4B Mo N41 82.8(17)
C6 Mo N41 93.72(8)
C4A Mo C2 103.69(11)
C4B Mo C2 90.4(17)
C6 Mo C2 103.57(9)
N41 Mo C2 161.09(8)
C4A Mo N31 100.92(10)
C4B Mo N31 88.9(18)
C6 Mo N31 166.52(8)
N41 Mo N31 73.07(6)
C2 Mo N31 89.21(8)
C4A Mo C3 69.85(11)
C4B Mo C3 125.8(18)
C6 Mo C3 108.99(10)
N41 Mo C3 143.17(8)
C2 Mo C3 36.04(9)
N31 Mo C3 83.86(8)
C4A Mo C1 106.97(12)
C4B Mo C1 78.9(17)
C6 Mo C1 69.51(9)
N41 Mo C1 155.69(8)
C2 Mo C1 35.55(9)
N31 Mo C1 122.06(8)
C3 Mo C1 61.05(9)
C4B Mo Br1B 158.4(18)
C6 Mo Br1B 87.0(2)
N41 Mo Br1B 76.9(3)
C2 Mo Br1B 111.2(2)
N31 Mo Br1B 92.4(3)
C3 Mo Br1B 75.8(2)
C1 Mo Br1B 118.0(3)
C4A Mo Br1A 165.46(9)
C6 Mo Br1A 92.79(7)
N41 Mo Br1A 81.06(5)
C2 Mo Br1A 90.38(7)
N31 Mo Br1A 82.70(4)
C3 Mo Br1A 124.67(7)
C1 Mo Br1A 82.30(7)
C11 N31 C32 116.27(17)
C11 N31 Mo 114.41(14)
C32 N31 Mo 128.85(12)
C21 N41 C42 117.08(17)
C21 N41 Mo 117.24(14)
C42 N41 Mo 125.68(12)
C2 C1 Mo 66.95(13)
C2 C1 H1A 120.2(16)
Mo C1 H1A 113.7(16)
C2 C1 H1B 115.9(15)
Mo C1 H1B 107.5(15)
H1A C1 H1B 119(2)
C1 C2 C3 115.5(2)
C1 C2 Mo 77.50(14)
C3 C2 Mo 76.12(14)
C1 C2 H2 119.8(15)
C3 C2 H2 123.7(15)
Mo C2 H2 105.5(15)
C2 C3 Mo 67.84(13)
C2 C3 H3A 119.4(15)
Mo C3 H3A 112.5(15)
C2 C3 H3B 117.4(15)
Mo C3 H3B 110.4(15)
H3A C3 H3B 118(2)
O5A C4A Mo 176.3(3)
O5B C4B Mo 170(5)
O7 C6 Mo 178.0(2)
N31 C11 C12 134.62(19)
N31 C11 C21 117.73(18)
C12 C11 C21 107.64(16)
C13 C12 C22 119.01(19)
C13 C12 C11 135.92(19)
C22 C12 C11 105.04(17)
C12 C13 C14 118.49(19)
C12 C13 H13 120.8
C14 C13 H13 120.8
C15 C14 C13 122.3(2)
C15 C14 H14 118.8
C13 C14 H14 118.8
C14 C15 C16 120.9(2)
C14 C15 H15 119.6
C16 C15 H15 119.6
C22 C16 C17 116.31(19)
C22 C16 C15 115.97(19)
C17 C16 C15 127.71(19)
C18 C17 C16 120.85(19)
C18 C17 H17 119.6
C16 C17 H17 119.6
C17 C18 C19 122.3(2)
C17 C18 H18 118.8
C19 C18 H18 118.8
C20 C19 C18 118.4(2)
C20 C19 H19 120.8
C18 C19 H19 120.8
C19 C20 C22 119.24(18)
C19 C20 C21 135.60(19)
C22 C20 C21 105.15(17)
N41 C21 C20 134.32(19)
N41 C21 C11 117.44(18)
C20 C21 C11 108.24(17)
C16 C22 C20 122.81(18)
C16 C22 C12 123.28(19)
C20 C22 C12 113.91(18)
C33 C32 C37 120.1(2)
C33 C32 N31 119.53(18)
C37 C32 N31 120.34(19)
C32 C33 C34 119.3(2)
C32 C33 H33 120.3
C34 C33 H33 120.3
C33 C34 C35 121.7(2)
C33 C34 H34 119.1
C35 C34 H34 119.1
C36 C35 C34 117.6(2)
C36 C35 C38 121.5(2)
C34 C35 C38 120.9(2)
C37 C36 C35 121.4(2)
C37 C36 H36 119.3
C35 C36 H36 119.3
C36 C37 C32 119.9(2)
C36 C37 H37 120.1
C32 C37 H37 120.1
C35 C38 H38A 109.5
C35 C38 H38B 109.5
H38A C38 H38B 109.5
C35 C38 H38C 109.5
H38A C38 H38C 109.5
H38B C38 H38C 109.5
C43 C42 C47 120.3(2)
C43 C42 N41 120.55(18)
C47 C42 N41 119.05(19)
C42 C43 C44 119.2(2)
C42 C43 H43 120.4
C44 C43 H43 120.4
C45 C44 C43 121.4(2)
C45 C44 H44 119.3
C43 C44 H44 119.3
C44 C45 C46 118.0(2)
C44 C45 C48 121.1(2)
C46 C45 C48 120.9(2)
C47 C46 C45 121.4(2)
C47 C46 H46 119.3
C45 C46 H46 119.3
C42 C47 C46 119.5(2)
C42 C47 H47 120.2
C46 C47 H47 120.2
C45 C48 H48A 109.5
C45 C48 H48B 109.5
H48A C48 H48B 109.5
C45 C48 H48C 109.5
H48A C48 H48C 109.5
H48B C48 H48C 109.5

loop_
_geom_bond_atom_site_label_1
_geom_bond_atom_site_label_2
_geom_bond_distance
Mo C4A 1.942(4)
Mo C4B 1.96(8)
Mo C6 1.966(2)
Mo N41 2.2098(17)
Mo C2 2.220(2)
Mo N31 2.2834(18)
Mo C3 2.327(2)
Mo C1 2.355(2)
Mo Br1B 2.605(14)
Mo Br1A 2.6697(6)
O5A C4A 1.160(5)
O5B C4B 1.31(10)
O7 C6 1.155(3)
N31 C11 1.292(3)
N31 C32 1.451(3)
N41 C21 1.289(3)
N41 C42 1.443(3)
C1 C2 1.402(4)
C1 H1A 0.93(3)
C1 H1B 1.00(3)
C2 C3 1.410(4)
C2 H2 0.97(3)
C3 H3A 1.00(3)
C3 H3B 1.03(3)
C11 C12 1.475(3)
C11 C21 1.480(3)
C12 C13 1.375(3)
C12 C22 1.425(3)
C13 C14 1.415(3)
C13 H13 0.9500
C14 C15 1.375(3)
C14 H14 0.9500
C15 C16 1.420(3)
C15 H15 0.9500
C16 C22 1.402(3)
C16 C17 1.419(3)
C17 C18 1.379(3)
C17 H17 0.9500
C18 C19 1.405(3)
C18 H18 0.9500
C19 C20 1.386(3)
C19 H19 0.9500
C20 C22 1.422(3)
C20 C21 1.466(3)
C32 C33 1.383(3)
C32 C37 1.387(3)
C33 C34 1.388(3)
C33 H33 0.9500
C34 C35 1.395(3)
C34 H34 0.9500
C35 C36 1.392(3)
C35 C38 1.513(3)
C36 C37 1.383(3)
C36 H36 0.9500
C37 H37 0.9500
C38 H38A 0.9800
C38 H38B 0.9800
C38 H38C 0.9800
C42 C43 1.383(3)
C42 C47 1.384(3)
C43 C44 1.394(3)
C43 H43 0.9500
C44 C45 1.388(3)
C44 H44 0.9500
C45 C46 1.390(3)
C45 C48 1.514(3)
C46 C47 1.386(3)
C46 H46 0.9500
C47 H47 0.9500
C48 H48A 0.9800
C48 H48B 0.9800
C48 H48C 0.9800

loop_
_geom_torsion_atom_site_label_1
_geom_torsion_atom_site_label_2
_geom_torsion_atom_site_label_3
_geom_torsion_atom_site_label_4
_geom_torsion
Mo C1 C2 C3 67.81(18)
C1 C2 C3 Mo -68.62(18)
C32 N31 C11 C12 -6.1(3)
Mo N31 C11 C12 -178.93(18)
C32 N31 C11 C21 175.23(16)
Mo N31 C11 C21 2.4(2)
N31 C11 C12 C13 -1.7(4)
C21 C11 C12 C13 177.1(2)
N31 C11 C12 C22 -179.5(2)
C21 C11 C12 C22 -0.7(2)
C22 C12 C13 C14 -0.3(3)
C11 C12 C13 C14 -177.9(2)
C12 C13 C14 C15 -0.8(3)
C13 C14 C15 C16 0.8(3)
C14 C15 C16 C22 0.3(3)
C14 C15 C16 C17 180.0(2)
C22 C16 C17 C18 -0.5(3)
C15 C16 C17 C18 179.9(2)
C16 C17 C18 C19 1.5(3)
C17 C18 C19 C20 -0.8(3)
C18 C19 C20 C22 -0.8(3)
C18 C19 C20 C21 -179.7(2)
C42 N41 C21 C20 -3.4(3)
Mo N41 C21 C20 176.97(18)
C42 N41 C21 C11 177.00(17)
Mo N41 C21 C11 -2.6(2)
C19 C20 C21 N41 -2.1(4)
C22 C20 C21 N41 178.9(2)
C19 C20 C21 C11 177.5(2)
C22 C20 C21 C11 -1.4(2)
N31 C11 C21 N41 0.1(3)
C12 C11 C21 N41 -178.94(17)
N31 C11 C21 C20 -179.62(17)
C12 C11 C21 C20 1.3(2)
C17 C16 C22 C20 -1.2(3)
C15 C16 C22 C20 178.48(19)
C17 C16 C22 C12 178.84(19)
C15 C16 C22 C12 -1.5(3)
C19 C20 C22 C16 1.9(3)
C21 C20 C22 C16 -178.94(18)
C19 C20 C22 C12 -178.13(18)
C21 C20 C22 C12 1.0(2)
C13 C12 C22 C16 1.5(3)
C11 C12 C22 C16 179.76(18)
C13 C12 C22 C20 -178.46(18)
C11 C12 C22 C20 -0.2(2)
C11 N31 C32 C33 -81.2(2)
Mo N31 C32 C33 90.4(2)
C11 N31 C32 C37 96.8(2)
Mo N31 C32 C37 -91.6(2)
C37 C32 C33 C34 -1.3(3)
N31 C32 C33 C34 176.64(19)
C32 C33 C34 C35 0.3(3)
C33 C34 C35 C36 0.8(3)
C33 C34 C35 C38 -178.2(2)
C34 C35 C36 C37 -0.8(3)
C38 C35 C36 C37 178.2(2)
C35 C36 C37 C32 -0.2(4)
C33 C32 C37 C36 1.3(3)
N31 C32 C37 C36 -176.6(2)
C21 N41 C42 C43 102.4(2)
Mo N41 C42 C43 -78.0(2)
C21 N41 C42 C47 -74.9(3)
Mo N41 C42 C47 104.7(2)
C47 C42 C43 C44 3.4(3)
N41 C42 C43 C44 -173.86(19)
C42 C43 C44 C45 -0.8(3)
C43 C44 C45 C46 -1.6(3)
C43 C44 C45 C48 177.6(2)
C44 C45 C46 C47 1.7(3)
C48 C45 C46 C47 -177.6(2)
C43 C42 C47 C46 -3.4(3)
N41 C42 C47 C46 173.91(19)
C45 C46 C47 C42 0.8(3)
